data_4072709
loop_
_publ_author_name
'Lai, Rung-Yi'
'Surekha, K.'
'Hayashi, Akito'
'Ozawa, Fumiyuki'
'Liu, Yi-Hong'
'Peng, Shie-Ming'
'Liu, Shiuh-Tzung'

_publ_section_title
;
 Intra- and Intermolecular Hydroamination of Alkynes Catalyzed
 byortho-Metalated Iridium Complexes
;
_journal_issue 4
_journal_name_full Organometallics
_journal_page_first 1062
_journal_paper_doi 10.1021/om060965c
_journal_volume 26
_journal_year 2007
_chemical_formula_sum 'C27 H22 Cl3 Ir N O P'
_chemical_formula_weight 705.98
_chemical_name_systematic
; 
 ? 
;
_space_group_IT_number 2
_symmetry_cell_setting triclinic
_symmetry_space_group_name_Hall '-P 1'
_symmetry_space_group_name_H-M 'P -1'
_atom_sites_solution_hydrogens geom
_atom_sites_solution_primary direct
_atom_sites_solution_secondary difmap
_audit_creation_method SHELXL-97
_cell_angle_alpha 78.2960(10)
_cell_angle_beta 74.9050(10)
_cell_angle_gamma 87.6460(10)
_cell_formula_units_Z 2
_cell_length_a 9.6307(4)
_cell_length_b 11.1069(4)
_cell_length_c 12.9448(5)
_cell_measurement_reflns_used 5928
_cell_measurement_temperature 150(2)
_cell_volume 1308.99(9)
_computing_cell_refinement 'Siemens SAINT'
_computing_data_collection 'Siemens SMART'
_computing_data_reduction 'Siemens SAINT'
_computing_molecular_graphics 'Siemens SHELXTL'
_computing_publication_material 'Siemens SHELXTL'
_computing_structure_refinement 'SHELXL-97 (Sheldrick, 1997)'
_computing_structure_solution 'SHELXS-97 (Sheldrick, 1990)'
_diffrn_ambient_temperature 150(2)
_diffrn_measured_fraction_theta_full 0.991
_diffrn_measured_fraction_theta_max 0.991
_diffrn_measurement_method '\w scans'
_diffrn_radiation_monochromator graphite
_diffrn_radiation_source 'fine-focus sealed tube'
_diffrn_radiation_type MoK\a
_diffrn_radiation_wavelength 0.71073
_diffrn_reflns_av_R_equivalents 0.0271
_diffrn_reflns_av_sigmaI/netI 0.0352
_diffrn_reflns_limit_h_max 11
_diffrn_reflns_limit_h_min -12
_diffrn_reflns_limit_k_max 14
_diffrn_reflns_limit_k_min -14
_diffrn_reflns_limit_l_max 16
_diffrn_reflns_limit_l_min -16
_diffrn_reflns_number 13541
_diffrn_reflns_theta_full 27.48
_diffrn_reflns_theta_max 27.48
_diffrn_reflns_theta_min 1.66
_diffrn_standards_decay_% 0
_exptl_absorpt_coefficient_mu 5.488
_exptl_absorpt_correction_T_max 0.4921
_exptl_absorpt_correction_T_min 0.2990
_exptl_absorpt_correction_type multi-scan
_exptl_crystal_colour brown
_exptl_crystal_density_diffrn 1.791
_exptl_crystal_density_meas ?
_exptl_crystal_density_method 'not measured'
_exptl_crystal_description column
_exptl_crystal_F_000 684
_exptl_crystal_size_max 0.40
_exptl_crystal_size_mid 0.16
_exptl_crystal_size_min 0.10
_refine_diff_density_max 1.073
_refine_diff_density_min -1.364
_refine_diff_density_rms 0.122
_refine_ls_extinction_coef 0.0021(2)
_refine_ls_extinction_expression Fc^*^=kFc[1+0.001xFc^2^\l^3^/sin(2\q)]^-1/4^
_refine_ls_extinction_method SHELXL
_refine_ls_goodness_of_fit_ref 1.050
_refine_ls_hydrogen_treatment constr
_refine_ls_matrix_type full
_refine_ls_number_parameters 312
_refine_ls_number_reflns 5959
_refine_ls_number_restraints 1
_refine_ls_restrained_S_all 1.050
_refine_ls_R_factor_all 0.0255
_refine_ls_R_factor_gt 0.0229
_refine_ls_shift/su_max 0.005
_refine_ls_shift/su_mean 0.000
_refine_ls_structure_factor_coef Fsqd
_refine_ls_weighting_details 'calc w=1/[\s^2^(Fo^2^)+(0.0314P)^2^+0.0261P] where P=(Fo^2^+2Fc^2^)/3'
_refine_ls_weighting_scheme calc
_refine_ls_wR_factor_gt 0.0559
_refine_ls_wR_factor_ref 0.0567
_reflns_number_gt 5576
_reflns_number_total 5959
_reflns_threshold_expression >2sigma(I)
_cod_data_source_file om060965csi20061208_125025.cif
_cod_data_source_block ic6355
_cod_depositor_comments
;
The following automatic conversions were performed:

'_symmetry_cell_setting' value 'Triclinic' changed to 'triclinic'
according to /home/saulius/struct/CIF-dictionaries/cif_core.dic
dictionary named 'cif_core.dic' version 2.4.1 from 2010-06-29.

Automatic conversion script
Id: cif_fix_values 1715 2011-07-08 13:25:40Z adriana 

The following automatic conversions were performed:

'_exptl_crystal_density_meas' value 'not_measured' was changed to '?'
- the value is perceived as not measured.

Automatic conversion script
Id: cif_fix_values 3008 2015-01-20 13:52:24Z robertas 
;
_cod_original_cell_volume 1309.00(9)
_cod_original_sg_symbol_H-M P-1
_cod_database_code 4072709

loop_
_symmetry_equiv_pos_as_xyz
'x, y, z'
'-x, -y, -z'

loop_
_atom_site_label
_atom_site_type_symbol
_atom_site_fract_x
_atom_site_fract_y
_atom_site_fract_z
_atom_site_U_iso_or_equiv
_atom_site_adp_type
_atom_site_occupancy
_atom_site_symmetry_multiplicity
_atom_site_calc_flag
_atom_site_refinement_flags
Ir Ir 0.567649(11) 0.739620(9) 0.688620(8) 0.01590(5) Uani 1 1 d D
H H 0.544(6) 0.592(3) 0.665(4) 0.076(17) Uiso 1 1 d D
Cl1 Cl 0.62257(8) 0.94556(7) 0.71696(6) 0.02152(14) Uani 1 1 d .
P1 P 0.35511(8) 0.70206(7) 0.82954(6) 0.01655(15) Uani 1 1 d .
N1 N 0.4254(3) 0.8180(2) 0.59728(19) 0.0184(5) Uani 1 1 d .
O1 O 0.7880(3) 0.6107(2) 0.7969(2) 0.0360(6) Uani 1 1 d .
C1 C 0.7028(3) 0.6613(3) 0.7574(2) 0.0220(6) Uani 1 1 d .
C2 C 0.7053(3) 0.7772(3) 0.5335(2) 0.0198(6) Uani 1 1 d .
C3 C 0.8531(3) 0.7559(3) 0.4978(3) 0.0253(7) Uani 1 1 d .
H3A H 0.9058 0.7227 0.5495 0.030 Uiso 1 1 calc R
C4 C 0.9233(4) 0.7833(3) 0.3867(3) 0.0302(7) Uani 1 1 d .
H4A H 1.0233 0.7681 0.3640 0.036 Uiso 1 1 calc R
C5 C 0.8498(4) 0.8326(3) 0.3083(3) 0.0330(8) Uani 1 1 d .
H5A H 0.8992 0.8495 0.2330 0.040 Uiso 1 1 calc R
C6 C 0.7058(4) 0.8564(3) 0.3405(3) 0.0282(7) Uani 1 1 d .
H6A H 0.6549 0.8909 0.2880 0.034 Uiso 1 1 calc R
C7 C 0.6341(3) 0.8290(3) 0.4528(2) 0.0214(6) Uani 1 1 d .
C8 C 0.4822(3) 0.8505(3) 0.4926(2) 0.0214(6) Uani 1 1 d .
H8A H 0.4260 0.8868 0.4442 0.026 Uiso 1 1 calc R
C9 C 0.2753(3) 0.8318(3) 0.6472(2) 0.0188(6) Uani 1 1 d .
C10 C 0.1793(3) 0.8902(3) 0.5897(3) 0.0227(6) Uani 1 1 d .
H10A H 0.2111 0.9207 0.5133 0.027 Uiso 1 1 calc R
C11 C 0.0365(4) 0.9035(3) 0.6450(3) 0.0271(7) Uani 1 1 d .
H11A H -0.0291 0.9424 0.6056 0.032 Uiso 1 1 calc R
C12 C -0.0114(3) 0.8608(3) 0.7568(3) 0.0262(7) Uani 1 1 d .
H12A H -0.1087 0.8721 0.7937 0.031 Uiso 1 1 calc R
C13 C 0.0831(3) 0.8017(3) 0.8146(3) 0.0240(6) Uani 1 1 d .
H13A H 0.0506 0.7725 0.8912 0.029 Uiso 1 1 calc R
C14 C 0.2268(3) 0.7848(3) 0.7600(2) 0.0197(6) Uani 1 1 d .
C15 C 0.3166(3) 0.7542(3) 0.9593(2) 0.0194(6) Uani 1 1 d .
C16 C 0.2617(3) 0.6731(3) 1.0586(2) 0.0217(6) Uani 1 1 d .
H16A H 0.2421 0.5898 1.0593 0.026 Uiso 1 1 calc R
C17 C 0.2359(4) 0.7146(3) 1.1568(3) 0.0277(7) Uani 1 1 d .
H17A H 0.1984 0.6597 1.2242 0.033 Uiso 1 1 calc R
C18 C 0.2651(4) 0.8356(3) 1.1557(3) 0.0299(7) Uani 1 1 d .
H18A H 0.2480 0.8636 1.2225 0.036 Uiso 1 1 calc R
C19 C 0.3191(4) 0.9163(3) 1.0576(3) 0.0297(7) Uani 1 1 d .
H19A H 0.3380 0.9997 1.0575 0.036 Uiso 1 1 calc R
C20 C 0.3460(4) 0.8759(3) 0.9589(3) 0.0261(7) Uani 1 1 d .
H20A H 0.3843 0.9313 0.8919 0.031 Uiso 1 1 calc R
C21 C 0.2993(3) 0.5399(3) 0.8680(2) 0.0190(6) Uani 1 1 d .
C22 C 0.4000(3) 0.4536(3) 0.8945(3) 0.0283(7) Uani 1 1 d .
H22A H 0.4933 0.4802 0.8926 0.034 Uiso 1 1 calc R
C23 C 0.3655(4) 0.3287(3) 0.9239(3) 0.0348(8) Uani 1 1 d .
H23A H 0.4344 0.2709 0.9434 0.042 Uiso 1 1 calc R
C24 C 0.2309(4) 0.2884(3) 0.9249(3) 0.0315(7) Uani 1 1 d .
H24A H 0.2077 0.2031 0.9436 0.038 Uiso 1 1 calc R
C25 C 0.1307(4) 0.3737(3) 0.8984(3) 0.0347(8) Uani 1 1 d .
H25A H 0.0382 0.3464 0.8990 0.042 Uiso 1 1 calc R
C26 C 0.1635(4) 0.4984(3) 0.8709(3) 0.0288(7) Uani 1 1 d .
H26A H 0.0930 0.5559 0.8539 0.035 Uiso 1 1 calc R
C27 C 0.7185(5) 0.4815(4) 0.4404(4) 0.0581(13) Uani 1 1 d .
H27A H 0.7015 0.5693 0.4437 0.070 Uiso 1 1 calc R
H27B H 0.6648 0.4600 0.3909 0.070 Uiso 1 1 calc R
Cl2 Cl 0.6533(2) 0.39066(13) 0.57219(13) 0.0799(4) Uani 1 1 d .
Cl3 Cl 0.90427(15) 0.45944(12) 0.38706(12) 0.0662(4) Uani 1 1 d .

loop_
_atom_site_aniso_label
_atom_site_aniso_U_11
_atom_site_aniso_U_22
_atom_site_aniso_U_33
_atom_site_aniso_U_23
_atom_site_aniso_U_13
_atom_site_aniso_U_12
Ir 0.01354(7) 0.01691(7) 0.01617(7) -0.00219(4) -0.00271(4) -0.00034(4)
Cl1 0.0228(4) 0.0208(3) 0.0217(3) -0.0043(3) -0.0065(3) -0.0023(3)
P1 0.0137(3) 0.0189(4) 0.0160(3) -0.0019(3) -0.0029(3) -0.0003(3)
N1 0.0194(12) 0.0187(12) 0.0184(11) -0.0048(9) -0.0063(9) -0.0009(10)
O1 0.0248(13) 0.0341(14) 0.0432(14) 0.0091(11) -0.0112(11) 0.0011(11)
C1 0.0186(15) 0.0194(14) 0.0235(14) 0.0015(11) -0.0018(12) -0.0025(12)
C2 0.0190(14) 0.0194(14) 0.0188(13) -0.0052(11) 0.0005(11) -0.0015(12)
C3 0.0190(15) 0.0277(16) 0.0259(15) -0.0056(13) 0.0001(12) 0.0003(13)
C4 0.0251(17) 0.0299(18) 0.0303(17) -0.0095(14) 0.0056(13) -0.0019(14)
C5 0.038(2) 0.0351(19) 0.0207(15) -0.0080(14) 0.0043(14) -0.0060(16)
C6 0.0327(18) 0.0291(17) 0.0213(15) -0.0048(13) -0.0037(13) -0.0039(14)
C7 0.0256(16) 0.0186(14) 0.0184(13) -0.0042(11) -0.0022(12) -0.0020(12)
C8 0.0254(16) 0.0216(15) 0.0181(13) -0.0035(11) -0.0070(11) -0.0022(12)
C9 0.0187(14) 0.0179(14) 0.0209(13) -0.0056(11) -0.0054(11) -0.0011(11)
C10 0.0230(16) 0.0214(15) 0.0249(15) -0.0026(12) -0.0095(12) -0.0003(12)
C11 0.0236(16) 0.0259(16) 0.0357(17) -0.0052(14) -0.0161(14) 0.0044(13)
C12 0.0157(15) 0.0272(17) 0.0363(17) -0.0063(14) -0.0082(13) 0.0028(12)
C13 0.0181(15) 0.0256(16) 0.0253(15) -0.0035(12) -0.0016(12) -0.0003(12)
C14 0.0187(14) 0.0197(14) 0.0211(14) -0.0027(11) -0.0072(11) 0.0018(11)
C15 0.0169(14) 0.0222(15) 0.0208(14) -0.0085(12) -0.0047(11) -0.0002(11)
C16 0.0180(15) 0.0244(15) 0.0223(14) -0.0032(12) -0.0052(11) -0.0025(12)
C17 0.0253(17) 0.0364(19) 0.0188(14) -0.0039(13) -0.0009(12) -0.0063(14)
C18 0.0292(18) 0.0373(19) 0.0233(15) -0.0140(14) -0.0006(13) -0.0026(15)
C19 0.0293(18) 0.0258(17) 0.0330(17) -0.0115(14) -0.0015(14) -0.0037(14)
C20 0.0261(17) 0.0244(16) 0.0235(15) -0.0001(12) -0.0015(12) -0.0047(13)
C21 0.0182(14) 0.0214(14) 0.0161(13) -0.0032(11) -0.0023(11) -0.0018(11)
C22 0.0169(15) 0.0229(16) 0.0432(19) 0.0006(14) -0.0094(13) -0.0040(12)
C23 0.0270(18) 0.0238(17) 0.053(2) -0.0020(16) -0.0135(16) 0.0019(14)
C24 0.0299(18) 0.0222(16) 0.0407(19) -0.0024(14) -0.0078(15) -0.0070(14)
C25 0.0217(17) 0.0314(19) 0.052(2) -0.0075(16) -0.0115(15) -0.0081(14)
C26 0.0183(15) 0.0280(17) 0.0403(18) -0.0048(14) -0.0095(13) 0.0001(13)
C27 0.061(3) 0.048(3) 0.083(3) -0.027(3) -0.042(3) 0.013(2)
Cl2 0.1081(12) 0.0579(8) 0.0834(10) -0.0332(7) -0.0261(9) -0.0055(8)
Cl3 0.0655(8) 0.0533(7) 0.0925(9) -0.0232(7) -0.0395(7) 0.0232(6)

loop_
_atom_type_symbol
_atom_type_description
_atom_type_scat_dispersion_real
_atom_type_scat_dispersion_imag
_atom_type_scat_source
C C 0.0033 0.0016 'International Tables Vol C Tables 4.2.6.8 and 6.1.1.4'
H H 0.0000 0.0000 'International Tables Vol C Tables 4.2.6.8 and 6.1.1.4'
N N 0.0061 0.0033 'International Tables Vol C Tables 4.2.6.8 and 6.1.1.4'
O O 0.0106 0.0060 'International Tables Vol C Tables 4.2.6.8 and 6.1.1.4'
P P 0.1023 0.0942 'International Tables Vol C Tables 4.2.6.8 and 6.1.1.4'
Cl Cl 0.1484 0.1585 'International Tables Vol C Tables 4.2.6.8 and 6.1.1.4'
Ir Ir -1.4442 7.9887 'International Tables Vol C Tables 4.2.6.8 and 6.1.1.4'

loop_
_geom_angle_atom_site_label_1
_geom_angle_atom_site_label_2
_geom_angle_atom_site_label_3
_geom_angle
H Ir C1 83.5(17)
H Ir C2 87.0(17)
C1 Ir C2 95.89(13)
H Ir N1 92.1(17)
C1 Ir N1 173.77(11)
C2 Ir N1 79.35(11)
H Ir P1 87.1(17)
C1 Ir P1 101.67(9)
C2 Ir P1 160.70(9)
N1 Ir P1 82.54(7)
H Ir Cl1 175.5(18)
C1 Ir Cl1 93.42(10)
C2 Ir Cl1 89.97(8)
N1 Ir Cl1 90.61(7)
P1 Ir Cl1 96.87(2)
C14 P1 C15 104.04(13)
C14 P1 C21 107.04(14)
C15 P1 C21 104.36(13)
C14 P1 Ir 100.17(10)
C15 P1 Ir 126.27(10)
C21 P1 Ir 113.16(9)
C8 N1 C9 123.1(3)
C8 N1 Ir 115.1(2)
C9 N1 Ir 121.79(18)
O1 C1 Ir 177.5(3)
C3 C2 C7 117.0(3)
C3 C2 Ir 130.4(2)
C7 C2 Ir 112.6(2)
C4 C3 C2 120.4(3)
C5 C4 C3 121.5(3)
C6 C5 C4 119.6(3)
C5 C6 C7 119.2(3)
C2 C7 C6 122.3(3)
C2 C7 C8 115.5(3)
C6 C7 C8 122.2(3)
N1 C8 C7 117.4(3)
C10 C9 C14 119.8(3)
C10 C9 N1 123.2(3)
C14 C9 N1 117.0(3)
C11 C10 C9 119.6(3)
C12 C11 C10 121.0(3)
C11 C12 C13 119.8(3)
C12 C13 C14 120.0(3)
C13 C14 C9 119.6(3)
C13 C14 P1 122.5(2)
C9 C14 P1 117.9(2)
C20 C15 C16 119.7(3)
C20 C15 P1 119.2(2)
C16 C15 P1 121.1(2)
C17 C16 C15 120.0(3)
C18 C17 C16 119.9(3)
C17 C18 C19 120.3(3)
C18 C19 C20 120.4(3)
C15 C20 C19 119.7(3)
C26 C21 C22 118.5(3)
C26 C21 P1 123.9(2)
C22 C21 P1 117.6(2)
C23 C22 C21 120.7(3)
C24 C23 C22 120.2(3)
C25 C24 C23 119.3(3)
C24 C25 C26 120.8(3)
C25 C26 C21 120.4(3)
Cl2 C27 Cl3 111.8(3)

loop_
_geom_bond_atom_site_label_1
_geom_bond_atom_site_label_2
_geom_bond_distance
Ir H 1.760(19)
Ir C1 1.855(3)
Ir C2 2.069(3)
Ir N1 2.088(2)
Ir P1 2.3469(7)
Ir Cl1 2.4875(7)
P1 C14 1.826(3)
P1 C15 1.829(3)
P1 C21 1.832(3)
N1 C8 1.303(4)
N1 C9 1.437(4)
O1 C1 1.146(4)
C2 C3 1.404(4)
C2 C7 1.410(4)
C3 C4 1.397(4)
C4 C5 1.396(5)
C5 C6 1.371(5)
C6 C7 1.413(4)
C7 C8 1.446(4)
C9 C10 1.394(4)
C9 C14 1.406(4)
C10 C11 1.392(4)
C11 C12 1.387(5)
C12 C13 1.388(4)
C13 C14 1.405(4)
C15 C20 1.391(4)
C15 C16 1.400(4)
C16 C17 1.398(4)
C17 C18 1.380(5)
C18 C19 1.385(5)
C19 C20 1.397(4)
C21 C26 1.393(4)
C21 C22 1.394(4)
C22 C23 1.392(5)
C23 C24 1.384(5)
C24 C25 1.383(5)
C25 C26 1.387(5)
C27 Cl2 1.766(6)
C27 Cl3 1.768(5)
